data_7118174
loop_
_publ_author_name
'Jan Wenz'
'Christoph A. Rettenmeier'
'Hubert Wadepohl'
'Lutz H. Gade'

_publ_section_title
;
 Catalytic C-F bond activation of geminal difluorocyclopropanes by
 nickel(I) complexes via a radical mechanism
;
_journal_name_full Chem.Commun.
_journal_page_first 202
_journal_paper_doi 10.1039/c5cc08950F
_journal_volume 52
_journal_year 2016
_chemical_absolute_configuration ad
_chemical_formula_moiety 'C18 H26 F N3 Ni O2, 0.5(C7 H8), 0.5(H2 O)'
_chemical_formula_sum 'C21.5 H31 F N3 Ni O2.5'
_chemical_formula_weight 449.20
_chemical_properties_physical air-sensitive
_space_group_crystal_system orthorhombic
_space_group_IT_number 19
_space_group_name_Hall 'P 2ac 2ab'
_space_group_name_H-M_alt 'P 21 21 21'
_symmetry_cell_setting orthorhombic
_symmetry_Int_Tables_number 19
_symmetry_space_group_name_Hall 'P 2ac 2ab'
_symmetry_space_group_name_H-M 'P 21 21 21'
_atom_sites_solution_hydrogens mixed
_atom_sites_solution_primary iterative
_atom_sites_solution_secondary difmap
_audit_block_code ga_jw1
_audit_creation_date 2014-07-25
_audit_update_record
;
2015-09-25 deposited with the CCDC.
2015-11-09 downloaded from the CCDC.
;
_cell_angle_alpha 90
_cell_angle_beta 90
_cell_angle_gamma 90
_cell_formula_units_Z 8
_cell_length_a 10.777(8)
_cell_length_b 10.970(8)
_cell_length_c 36.58(3)
_cell_measurement_reflns_used 7648
_cell_measurement_temperature 100(2)
_cell_measurement_theta_max 31.75
_cell_measurement_theta_min 2.19
_cell_volume 4325(6)
_computing_cell_refinement
;
SAINT (see _computing_data_reduction). Includes estimated systematic errors
 of the unit cell constants from Monte Carlo simulations.
;
_computing_data_collection 'SMART-5.631 (Bruker AXS, 2003)'
_computing_data_reduction 'SAINT V8.34A (Bruker AXS, 1997-2013), SADABS-2014_2 (Sheldrick and Bruker AXS, 1997-2014)'
_computing_molecular_graphics 'Olex2 (Dolomanov et al., 2009)'
_computing_publication_material 'encif (Wadepohl, 2009-14); encifer 1.4 (CCDC, 2011)'
_computing_structure_refinement 'ShelXL (Sheldrick, 2008)'
_computing_structure_solution 'SUPERFLIP (Palatinus, 2007-2009)'
_diffrn_ambient_environment 'perfluoro polyether oil'
_diffrn_ambient_temperature 100(1)
_diffrn_detector 'CCD plate'
_diffrn_detector_area_resol_mean 8.19
_diffrn_detector_type CCD-PXL-KAF2
_diffrn_measured_fraction_theta_full 1.000
_diffrn_measured_fraction_theta_max 0.963
_diffrn_measurement_device 'three-circle diffractometer'
_diffrn_measurement_device_type 'Bruker AXS Smart 1000'
_diffrn_measurement_method '\f- and \w-scans'
_diffrn_measurement_specimen_support 'polyimid foil'
_diffrn_radiation_monochromator graphite
_diffrn_radiation_probe x-ray
_diffrn_radiation_type MoK\a
_diffrn_radiation_wavelength 0.71073
_diffrn_reflns_av_R_equivalents 0.0455
_diffrn_reflns_av_unetI/netI 0.0351
_diffrn_reflns_Laue_measured_fraction_full 1.000
_diffrn_reflns_Laue_measured_fraction_max 0.963
_diffrn_reflns_limit_h_max 16
_diffrn_reflns_limit_h_min -16
_diffrn_reflns_limit_k_max 16
_diffrn_reflns_limit_k_min -15
_diffrn_reflns_limit_l_max 53
_diffrn_reflns_limit_l_min -53
_diffrn_reflns_number 110129
_diffrn_reflns_point_group_measured_fraction_full 1.000
_diffrn_reflns_point_group_measured_fraction_max 0.948
_diffrn_reflns_theta_full 25.242
_diffrn_reflns_theta_max 32.432
_diffrn_reflns_theta_min 1.113
_diffrn_source 'sealed X-Ray tube (Mo)'
_diffrn_source_type 'fine focus tube'
_diffrn_standards_number 0
_exptl_absorpt_coefficient_mu 0.930
_exptl_absorpt_correction_T_max 0.8623
_exptl_absorpt_correction_T_min 0.7854
_exptl_absorpt_correction_type multi-scan
_exptl_absorpt_process_details
;
multi-scan from symmetry-related measurements (Blessing 1995)
SADABS (see _computing_data_reduction)
;
_exptl_crystal_colour red
_exptl_crystal_density_diffrn 1.380
_exptl_crystal_description irregular
_exptl_crystal_F_000 1904
_exptl_crystal_size_max 0.2
_exptl_crystal_size_mid 0.18
_exptl_crystal_size_min 0.13
_refine_diff_density_max 0.544
_refine_diff_density_min -0.368
_refine_diff_density_rms 0.070
_refine_ls_abs_structure_details
;
 Flack x determined using 5642 quotients [(I+)-(I-)]/[(I+)+(I-)]
 (Parsons, Flack and Wagner, Acta Cryst. B69 (2013) 249-259).
;
_refine_ls_abs_structure_Flack 0.011(3)
_refine_ls_extinction_coef .
_refine_ls_extinction_method none
_refine_ls_goodness_of_fit_ref 1.053
_refine_ls_hydrogen_treatment mixed
_refine_ls_matrix_type full
_refine_ls_number_parameters 648
_refine_ls_number_reflns 14769
_refine_ls_number_restraints 0
_refine_ls_restrained_S_all 1.053
_refine_ls_R_factor_all 0.0356
_refine_ls_R_factor_gt 0.0297
_refine_ls_shift/su_max 0.001
_refine_ls_shift/su_mean 0.000
_refine_ls_structure_factor_coef Fsqd
_refine_ls_weighting_details 'w=1/[\s^2^(Fo^2^)+(0.0338P)^2^+0.4639P] where P=(Fo^2^+2Fc^2^)/3'
_refine_ls_weighting_scheme calc
_refine_ls_wR_factor_gt 0.0640
_refine_ls_wR_factor_ref 0.0666
_reflns_Friedel_coverage 0.786
_reflns_Friedel_fraction_full 1.000
_reflns_Friedel_fraction_max 0.930
_reflns_number_gt 13565
_reflns_number_total 14769
_reflns_threshold_expression 'I > 2\s(I)'
_cod_data_source_file c5cc08950f2.cif
_cod_data_source_block ga_jw1
_cod_original_cell_volume 4325(5)
_cod_original_formula_sum 'C21.50 H31 F N3 Ni O2.50'
_cod_database_code 7118174
_audit_block_refno 2115
_audit_block_usercomment JW16
_shelxl_version_number 2014-3
_shelx_space_group_comment
;
The symmetry employed for this shelxl refinement is uniquely defined
by the following loop, which should always be used as a source of
symmetry information in preference to the above space-group names.
They are only intended as comments.
;
_shelx_estimated_absorpt_t_max 0.889
_shelx_estimated_absorpt_t_min 0.836
_olex2_refinement_description
;
1. Fixed Uiso
 At 1.2 times of:
  All C(H) groups, All C(H,H) groups
 At 1.5 times of:
  All C(H,H,H) groups
2.a Idealised Me refined as rotating group with stretchable bonds:
 C14(H14A,H14B,H14C), C15(H15A,H15B,H15C), C17(H17A,H17B,H17C), C18(H18A,H18B,
 H18C), C64(H64A,H64B,H64C), C65(H65A,H65B,H65C), C67(H67A,H67B,H67C), C68(H68A,
 H68B,H68C), C87(H87A,H87B,H87C)
;
_olex2_submission_special_instructions 'No special instructions were received'

loop_
_symmetry_equiv_pos_as_xyz
'x, y, z'
'-x+1/2, -y, z+1/2'
'x+1/2, -y+1/2, -z'
'-x, y+1/2, -z+1/2'

loop_
_atom_site_label
_atom_site_type_symbol
_atom_site_fract_x
_atom_site_fract_y
_atom_site_fract_z
_atom_site_U_iso_or_equiv
_atom_site_adp_type
_atom_site_occupancy
_atom_site_site_symmetry_order
_atom_site_calc_flag
_atom_site_refinement_flags_posn
_atom_site_refinement_flags_adp
_atom_site_refinement_flags_occupancy
_atom_site_disorder_assembly
_atom_site_disorder_group
Ni1 Ni 0.50591(2) 0.66321(2) 0.35640(2) 0.01147(5) Uani 1 1 d . . . . .
F1 F 0.66634(11) 0.69976(11) 0.36866(3) 0.0180(2) Uani 1 1 d . . . . .
O1 O 0.45681(14) 0.36642(13) 0.42163(4) 0.0201(3) Uani 1 1 d . . . . .
O2 O 0.44804(15) 0.93895(14) 0.28416(4) 0.0195(3) Uani 1 1 d . . . . .
N1 N 0.51169(15) 0.53604(14) 0.39115(4) 0.0139(3) Uani 1 1 d . . . . .
N2 N 0.34170(15) 0.62458(15) 0.34294(4) 0.0150(3) Uani 1 1 d . . . . .
N3 N 0.51289(16) 0.79441(14) 0.32320(4) 0.0137(3) Uani 1 1 d . . . . .
C1 C 0.60274(19) 0.52856(18) 0.42146(5) 0.0137(3) Uani 1 1 d . . . . .
H1 H 0.681(3) 0.533(2) 0.4122(6) 0.016 Uiso 1 1 d R . . . .
C2 C 0.5764(2) 0.40094(18) 0.43727(6) 0.0178(4) Uani 1 1 d . . . . .
H2A H 0.632(3) 0.342(2) 0.4311(7) 0.021 Uiso 1 1 d R . . . .
H2B H 0.568(2) 0.396(2) 0.4645(7) 0.021 Uiso 1 1 d R . . . .
C3 C 0.43246(19) 0.44735(17) 0.39472(6) 0.0164(3) Uani 1 1 d . . . . .
C4 C 0.3221(2) 0.43020(19) 0.37431(6) 0.0187(4) Uani 1 1 d . . . . .
H4 H 0.277(3) 0.359(3) 0.3788(7) 0.022 Uiso 1 1 d R . . . .
C5 C 0.28052(19) 0.51794(19) 0.35112(5) 0.0176(4) Uani 1 1 d . . . . .
C6 C 0.1574(2) 0.5114(2) 0.33133(6) 0.0240(4) Uani 1 1 d . . . . .
H6A H 0.088(3) 0.472(3) 0.3472(8) 0.029 Uiso 1 1 d R . . . .
H6B H 0.168(3) 0.464(3) 0.3115(8) 0.029 Uiso 1 1 d R . . . .
C7 C 0.1334(2) 0.6456(2) 0.32221(6) 0.0256(5) Uani 1 1 d . . . . .
H7A H 0.098(3) 0.651(3) 0.2984(8) 0.031 Uiso 1 1 d R . . . .
H7B H 0.077(3) 0.685(3) 0.3414(8) 0.031 Uiso 1 1 d R . . . .
C8 C 0.26236(18) 0.69952(19) 0.32355(5) 0.0175(4) Uani 1 1 d . . . . .
C9 C 0.2944(2) 0.8061(2) 0.30755(6) 0.0194(4) Uani 1 1 d . . . . .
H9 H 0.234(3) 0.853(3) 0.2974(7) 0.023 Uiso 1 1 d R . . . .
C10 C 0.41957(19) 0.84465(18) 0.30643(5) 0.0158(3) Uani 1 1 d . . . . .
C11 C 0.5805(2) 0.96186(19) 0.28867(6) 0.0181(4) Uani 1 1 d . . . . .
H11A H 0.592(2) 1.033(3) 0.3024(7) 0.022 Uiso 1 1 d R . . . .
H11B H 0.615(2) 0.971(2) 0.2639(7) 0.022 Uiso 1 1 d R . . . .
C12 C 0.62985(19) 0.84909(17) 0.30909(5) 0.0144(3) Uani 1 1 d . . . . .
H12 H 0.683(2) 0.872(2) 0.3313(7) 0.017 Uiso 1 1 d R . . . .
C13 C 0.70082(18) 0.75798(18) 0.28508(5) 0.0155(3) Uani 1 1 d . . . . .
H13 H 0.710(2) 0.693(2) 0.3004(7) 0.019 Uiso 1 1 d R . . . .
C14 C 0.6283(2) 0.7200(2) 0.25107(6) 0.0227(4) Uani 1 1 d . . . . .
H14A H 0.5488(14) 0.6928(16) 0.25799(13) 0.034 Uiso 1 1 calc GR . . . .
H14B H 0.6707(11) 0.6566(15) 0.2391(3) 0.034 Uiso 1 1 calc GR . . . .
H14C H 0.6206(14) 0.7872(12) 0.2352(3) 0.034 Uiso 1 1 calc GR . . . .
C15 C 0.8289(2) 0.8092(2) 0.27518(6) 0.0251(5) Uani 1 1 d . . . . .
H15A H 0.8190(3) 0.8866(15) 0.2628(5) 0.038 Uiso 1 1 calc GR . . . .
H15B H 0.8713(10) 0.7526(13) 0.2592(5) 0.038 Uiso 1 1 calc GR . . . .
H15C H 0.8770(10) 0.8207(16) 0.2972(4) 0.038 Uiso 1 1 calc GR . . . .
C16 C 0.5825(2) 0.63359(18) 0.44859(5) 0.0166(4) Uani 1 1 d . . . . .
H16 H 0.597(2) 0.707(2) 0.4351(7) 0.020 Uiso 1 1 d R . . . .
C17 C 0.4503(2) 0.6352(2) 0.46412(6) 0.0227(4) Uani 1 1 d . . . . .
H17A H 0.3935(10) 0.6479(17) 0.4451(3) 0.034 Uiso 1 1 calc GR . . . .
H17B H 0.4431(6) 0.6983(15) 0.4813(5) 0.034 Uiso 1 1 calc GR . . . .
H17C H 0.4336(7) 0.5604(14) 0.4755(5) 0.034 Uiso 1 1 calc GR . . . .
C18 C 0.6818(2) 0.6287(2) 0.47858(6) 0.0213(4) Uani 1 1 d . . . . .
H18A H 0.6738(11) 0.5551(14) 0.4919(4) 0.032 Uiso 1 1 calc GR . . . .
H18B H 0.6713(11) 0.6956(14) 0.4946(4) 0.032 Uiso 1 1 calc GR . . . .
H18C H 0.7615(13) 0.6324(17) 0.46778(18) 0.032 Uiso 1 1 calc GR . . . .
Ni51 Ni 0.35615(2) 0.23307(2) 0.60554(2) 0.01216(5) Uani 1 1 d . . . . .
F51 F 0.42477(12) 0.08608(11) 0.61740(3) 0.0183(2) Uani 1 1 d . . . . .
O51 O 0.06013(13) 0.22286(15) 0.67510(4) 0.0205(3) Uani 1 1 d . . . . .
O52 O 0.61821(14) 0.34101(15) 0.53225(4) 0.0229(3) Uani 1 1 d . . . . .
N51 N 0.23492(15) 0.20251(14) 0.64147(4) 0.0145(3) Uani 1 1 d . . . . .
N52 N 0.28303(16) 0.38344(15) 0.59248(4) 0.0155(3) Uani 1 1 d . . . . .
N53 N 0.48494(15) 0.25136(14) 0.57136(4) 0.0148(3) Uani 1 1 d . . . . .
C51 C 0.24848(18) 0.11075(18) 0.67111(5) 0.0143(3) Uani 1 1 d . . . . .
H51 H 0.270(2) 0.031(2) 0.6605(6) 0.017 Uiso 1 1 d R . . . .
C52 C 0.11771(19) 0.1111(2) 0.68815(6) 0.0179(4) Uani 1 1 d . . . . .
H52A H 0.069(2) 0.048(3) 0.6796(7) 0.021 Uiso 1 1 d R . . . .
H52B H 0.111(2) 0.110(2) 0.7139(7) 0.021 Uiso 1 1 d R . . . .
C53 C 0.13248(18) 0.26271(18) 0.64724(5) 0.0167(3) Uani 1 1 d . . . . .
C54 C 0.0937(2) 0.3688(2) 0.62842(6) 0.0211(4) Uani 1 1 d . . . . .
H54 H 0.018(3) 0.397(3) 0.6340(7) 0.025 Uiso 1 1 d R . . . .
C55 C 0.1683(2) 0.42439(17) 0.60366(6) 0.0190(4) Uani 1 1 d . . . . .
C56 C 0.1346(2) 0.5425(2) 0.58485(6) 0.0246(5) Uani 1 1 d . . . . .
H56A H 0.101(3) 0.598(3) 0.6008(8) 0.029 Uiso 1 1 d R . . . .
H56B H 0.077(3) 0.526(3) 0.5639(8) 0.029 Uiso 1 1 d R . . . .
C57 C 0.2584(2) 0.5841(2) 0.56910(7) 0.0252(5) Uani 1 1 d . . . . .
H57A H 0.248(3) 0.613(3) 0.5442(8) 0.030 Uiso 1 1 d R . . . .
H57B H 0.297(3) 0.641(3) 0.5828(8) 0.030 Uiso 1 1 d R . . . .
C58 C 0.3371(2) 0.47055(17) 0.57023(5) 0.0182(4) Uani 1 1 d . . . . .
C59 C 0.4463(2) 0.45889(19) 0.55239(6) 0.0212(4) Uani 1 1 d . . . . .
H59 H 0.488(3) 0.529(3) 0.5382(7) 0.025 Uiso 1 1 d R . . . .
C60 C 0.5145(2) 0.34870(18) 0.55322(5) 0.0177(4) Uani 1 1 d . . . . .
C61 C 0.6734(2) 0.2233(2) 0.54073(6) 0.0231(4) Uani 1 1 d . . . . .
H61A H 0.741(3) 0.238(3) 0.5563(7) 0.028 Uiso 1 1 d R . . . .
H61B H 0.697(3) 0.190(3) 0.5179(8) 0.028 Uiso 1 1 d R . . . .
C62 C 0.56888(18) 0.15148(19) 0.55938(5) 0.0168(4) Uani 1 1 d . . . . .
H62 H 0.597(2) 0.111(3) 0.5794(7) 0.020 Uiso 1 1 d R . . . .
C63 C 0.4992(2) 0.06149(18) 0.53454(6) 0.0200(4) Uani 1 1 d . . . . .
H63 H 0.433(3) 0.035(3) 0.5476(7) 0.024 Uiso 1 1 d R . . . .
C64 C 0.4511(2) 0.1202(2) 0.49939(6) 0.0277(5) Uani 1 1 d . . . . .
H64A H 0.4058(17) 0.1863(16) 0.50497(12) 0.042 Uiso 1 1 calc GR . . . .
H64B H 0.4037(17) 0.0665(12) 0.4872(4) 0.042 Uiso 1 1 calc GR . . . .
H64C H 0.5156(12) 0.1422(17) 0.4853(4) 0.042 Uiso 1 1 calc GR . . . .
C65 C 0.5815(3) -0.0488(2) 0.52644(7) 0.0350(6) Uani 1 1 d . . . . .
H65A H 0.6531(17) -0.0231(6) 0.5135(6) 0.052 Uiso 1 1 calc GR . . . .
H65B H 0.5367(11) -0.1058(14) 0.5121(6) 0.052 Uiso 1 1 calc GR . . . .
H65C H 0.6058(17) -0.0859(14) 0.5487(4) 0.052 Uiso 1 1 calc GR . . . .
C66 C 0.35330(19) 0.14844(18) 0.69741(5) 0.0157(3) Uani 1 1 d . . . . .
H66 H 0.425(2) 0.156(2) 0.6832(7) 0.019 Uiso 1 1 d R . . . .
C67 C 0.3265(2) 0.2698(2) 0.71664(5) 0.0201(4) Uani 1 1 d . . . . .
H67A H 0.3069(16) 0.3320(10) 0.6984(3) 0.030 Uiso 1 1 calc GR . . . .
H67B H 0.3994(13) 0.2951(9) 0.7306(4) 0.030 Uiso 1 1 calc GR . . . .
H67C H 0.2560(15) 0.2599(5) 0.7332(4) 0.030 Uiso 1 1 calc GR . . . .
C68 C 0.3778(2) 0.0455(2) 0.72487(6) 0.0210(4) Uani 1 1 d . . . . .
H68A H 0.3062(13) 0.0307(11) 0.7384(4) 0.031 Uiso 1 1 calc GR . . . .
H68B H 0.4419(15) 0.0682(8) 0.7405(4) 0.031 Uiso 1 1 calc GR . . . .
H68C H 0.4003(17) -0.0250(13) 0.7123(2) 0.031 Uiso 1 1 calc GR . . . .
C81 C 0.6654(2) 0.5616(2) 0.61563(6) 0.0239(4) Uani 1 1 d . . . . .
C82 C 0.7569(2) 0.4747(2) 0.62247(7) 0.0290(5) Uani 1 1 d . . . . .
H82 H 0.833(3) 0.479(3) 0.6055(8) 0.035 Uiso 1 1 d R . . . .
C83 C 0.7413(3) 0.3873(2) 0.64969(8) 0.0334(6) Uani 1 1 d . . . . .
H83 H 0.797(3) 0.331(3) 0.6527(8) 0.040 Uiso 1 1 d R . . . .
C84 C 0.6320(3) 0.3844(2) 0.66952(8) 0.0344(6) Uani 1 1 d . . . . .
H84 H 0.614(3) 0.328(3) 0.6885(9) 0.041 Uiso 1 1 d R . . . .
C85 C 0.5394(3) 0.4683(3) 0.66233(7) 0.0316(5) Uani 1 1 d . . . . .
H85 H 0.465(3) 0.465(3) 0.6736(8) 0.038 Uiso 1 1 d R . . . .
C86 C 0.5561(2) 0.5564(2) 0.63564(7) 0.0257(5) Uani 1 1 d . . . . .
H86 H 0.496(3) 0.612(3) 0.6292(8) 0.031 Uiso 1 1 d R . . . .
C87 C 0.6850(3) 0.6605(3) 0.58763(7) 0.0369(6) Uani 1 1 d . . . . .
H87A H 0.6041(16) 0.7007(15) 0.5821(4) 0.055 Uiso 1 1 calc GR . . . .
H87B H 0.7195(19) 0.6241(8) 0.5648(5) 0.055 Uiso 1 1 calc GR . . . .
H87C H 0.7443(19) 0.7221(16) 0.5974(3) 0.055 Uiso 1 1 calc GR . . . .
O4 O 0.40695(16) 0.83858(17) 0.61256(6) 0.0320(4) Uani 1 1 d . . . . .
H4A H 0.413(4) 0.916(4) 0.6116(10) 0.060(11) Uiso 1 1 d . . . . .
H4B H 0.331(4) 0.836(3) 0.6197(10) 0.055(11) Uiso 1 1 d . . . . .

loop_
_atom_site_aniso_label
_atom_site_aniso_U_11
_atom_site_aniso_U_22
_atom_site_aniso_U_33
_atom_site_aniso_U_23
_atom_site_aniso_U_13
_atom_site_aniso_U_12
Ni1 0.01269(10) 0.01153(10) 0.01020(9) 0.00160(8) -0.00010(9) -0.00137(9)
F1 0.0155(6) 0.0202(6) 0.0183(5) 0.0073(4) -0.0043(4) -0.0044(4)
O1 0.0245(7) 0.0146(7) 0.0211(7) 0.0064(5) 0.0022(6) -0.0032(6)
O2 0.0240(8) 0.0168(7) 0.0177(7) 0.0060(5) -0.0003(6) 0.0031(6)
N1 0.0159(7) 0.0137(6) 0.0121(6) 0.0014(5) 0.0012(6) -0.0004(6)
N2 0.0135(7) 0.0187(7) 0.0129(7) -0.0003(6) 0.0008(6) -0.0007(6)
N3 0.0156(7) 0.0137(7) 0.0118(6) 0.0010(5) 0.0003(6) -0.0007(6)
C1 0.0158(9) 0.0131(8) 0.0123(8) 0.0036(6) 0.0013(7) 0.0008(7)
C2 0.0224(10) 0.0137(9) 0.0173(9) 0.0035(7) 0.0030(7) 0.0019(7)
C3 0.0220(9) 0.0125(8) 0.0148(8) 0.0016(7) 0.0058(8) -0.0012(7)
C4 0.0213(10) 0.0158(9) 0.0190(9) -0.0019(7) 0.0040(7) -0.0063(7)
C5 0.0154(9) 0.0222(9) 0.0151(9) -0.0037(7) 0.0027(7) -0.0047(7)
C6 0.0176(10) 0.0331(12) 0.0213(10) -0.0024(9) -0.0002(8) -0.0074(9)
C7 0.0150(9) 0.0388(13) 0.0229(10) 0.0062(9) -0.0017(8) -0.0047(9)
C8 0.0144(9) 0.0247(10) 0.0135(8) 0.0006(7) 0.0006(7) 0.0004(7)
C9 0.0170(9) 0.0246(10) 0.0165(9) 0.0036(7) -0.0009(7) 0.0047(8)
C10 0.0216(9) 0.0141(8) 0.0116(8) -0.0003(7) 0.0015(7) 0.0019(8)
C11 0.0256(11) 0.0124(8) 0.0161(9) 0.0025(7) 0.0000(8) -0.0015(8)
C12 0.0180(9) 0.0122(8) 0.0131(8) 0.0019(6) -0.0012(7) -0.0035(7)
C13 0.0147(8) 0.0159(9) 0.0157(8) 0.0025(7) 0.0015(6) -0.0018(7)
C14 0.0230(10) 0.0247(10) 0.0203(9) -0.0073(8) 0.0013(8) 0.0013(9)
C15 0.0184(10) 0.0308(11) 0.0262(11) 0.0061(9) 0.0029(8) -0.0039(8)
C16 0.0230(10) 0.0126(8) 0.0144(8) 0.0026(7) -0.0012(7) -0.0003(7)
C17 0.0263(11) 0.0228(10) 0.0189(9) -0.0009(8) 0.0004(8) 0.0076(8)
C18 0.0260(10) 0.0209(10) 0.0171(9) 0.0025(7) -0.0046(8) -0.0011(8)
Ni51 0.01512(11) 0.01038(9) 0.01098(10) 0.00112(8) 0.00092(9) 0.00112(9)
F51 0.0219(6) 0.0149(5) 0.0182(6) 0.0054(4) 0.0070(5) 0.0048(5)
O51 0.0161(7) 0.0252(7) 0.0203(7) -0.0023(6) 0.0035(5) 0.0019(6)
O52 0.0224(8) 0.0266(8) 0.0195(7) 0.0094(6) 0.0029(6) -0.0037(6)
N51 0.0157(7) 0.0144(7) 0.0133(7) 0.0001(6) 0.0007(6) 0.0015(6)
N52 0.0211(8) 0.0120(7) 0.0133(7) -0.0003(6) -0.0038(6) 0.0015(6)
N53 0.0170(7) 0.0149(8) 0.0124(6) 0.0026(5) -0.0002(6) -0.0009(6)
C51 0.0167(9) 0.0143(8) 0.0119(8) 0.0000(6) 0.0041(7) -0.0010(7)
C52 0.0166(9) 0.0208(9) 0.0162(9) -0.0029(7) 0.0034(7) -0.0030(8)
C53 0.0156(8) 0.0202(8) 0.0144(8) -0.0046(7) -0.0008(7) 0.0006(7)
C54 0.0196(10) 0.0220(10) 0.0215(10) -0.0040(8) -0.0035(8) 0.0066(8)
C55 0.0249(10) 0.0149(8) 0.0173(9) -0.0044(7) -0.0086(8) 0.0062(7)
C56 0.0345(13) 0.0171(9) 0.0221(10) -0.0020(8) -0.0077(9) 0.0107(9)
C57 0.0388(13) 0.0122(9) 0.0245(11) 0.0002(8) -0.0080(9) 0.0050(9)
C58 0.0304(11) 0.0120(8) 0.0122(8) 0.0006(6) -0.0066(7) -0.0006(8)
C59 0.0322(12) 0.0164(9) 0.0151(9) 0.0043(7) -0.0026(8) -0.0035(8)
C60 0.0208(9) 0.0204(9) 0.0120(7) 0.0022(7) -0.0014(7) -0.0040(8)
C61 0.0168(9) 0.0301(11) 0.0223(10) 0.0092(9) 0.0036(8) 0.0003(9)
C62 0.0148(8) 0.0208(9) 0.0149(8) 0.0065(7) 0.0024(7) 0.0034(7)
C63 0.0219(10) 0.0179(9) 0.0202(9) -0.0002(7) 0.0051(9) 0.0035(9)
C64 0.0344(13) 0.0280(11) 0.0207(10) -0.0034(9) -0.0043(9) 0.0038(10)
C65 0.0444(16) 0.0249(12) 0.0356(14) -0.0017(10) 0.0126(11) 0.0141(11)
C66 0.0144(8) 0.0183(9) 0.0145(8) 0.0018(6) 0.0013(7) -0.0004(7)
C67 0.0227(10) 0.0195(9) 0.0180(9) -0.0007(8) -0.0017(7) -0.0042(8)
C68 0.0203(10) 0.0228(10) 0.0199(9) 0.0041(8) 0.0003(8) 0.0016(8)
C81 0.0247(11) 0.0262(10) 0.0208(10) -0.0006(8) -0.0048(8) -0.0031(9)
C82 0.0232(11) 0.0365(13) 0.0274(12) -0.0046(10) 0.0004(9) 0.0028(10)
C83 0.0349(13) 0.0221(11) 0.0431(15) -0.0034(10) -0.0122(11) 0.0078(10)
C84 0.0441(15) 0.0233(11) 0.0358(13) 0.0081(10) -0.0069(12) -0.0091(11)
C85 0.0280(12) 0.0339(13) 0.0328(13) 0.0021(10) 0.0027(10) -0.0074(10)
C86 0.0232(11) 0.0245(11) 0.0295(12) -0.0005(9) -0.0050(9) 0.0021(9)
C87 0.0420(15) 0.0405(14) 0.0282(12) 0.0108(11) -0.0064(10) -0.0084(13)
O4 0.0179(7) 0.0182(8) 0.0599(13) -0.0021(8) 0.0006(8) 0.0025(6)

loop_
_atom_type_symbol
_atom_type_description
_atom_type_scat_dispersion_real
_atom_type_scat_dispersion_imag
_atom_type_scat_source
C C 0.0033 0.0016 'International Tables Vol C Tables 4.2.6.8 and 6.1.1.4'
H H 0.0000 0.0000 'International Tables Vol C Tables 4.2.6.8 and 6.1.1.4'
F F 0.0171 0.0103 'International Tables Vol C Tables 4.2.6.8 and 6.1.1.4'
N N 0.0061 0.0033 'International Tables Vol C Tables 4.2.6.8 and 6.1.1.4'
Ni Ni 0.3393 1.1124 'International Tables Vol C Tables 4.2.6.8 and 6.1.1.4'
O O 0.0106 0.0060 'International Tables Vol C Tables 4.2.6.8 and 6.1.1.4'

loop_
_geom_angle_atom_site_label_1
_geom_angle_atom_site_label_2
_geom_angle_atom_site_label_3
_geom_angle
_geom_angle_site_symmetry_1
_geom_angle_site_symmetry_3
F1 Ni1 N1 88.04(6) . .
F1 Ni1 N2 178.96(6) . .
F1 Ni1 N3 87.30(6) . .
N2 Ni1 N1 92.33(7) . .
N3 Ni1 N1 175.28(7) . .
N3 Ni1 N2 92.34(7) . .
C3 O1 C2 106.64(15) . .
C10 O2 C11 106.60(16) . .
C1 N1 Ni1 124.47(12) . .
C3 N1 Ni1 126.74(14) . .
C3 N1 C1 108.55(16) . .
C5 N2 Ni1 125.75(14) . .
C5 N2 C8 108.71(17) . .
C8 N2 Ni1 125.53(14) . .
C10 N3 Ni1 126.63(14) . .
C10 N3 C12 108.69(16) . .
C12 N3 Ni1 124.41(13) . .
N1 C1 H1 109.5(15) . .
N1 C1 C2 102.07(16) . .
N1 C1 C16 110.32(16) . .
C2 C1 H1 110.8(16) . .
C16 C1 H1 109.5(16) . .
C16 C1 C2 114.38(16) . .
O1 C2 C1 104.54(16) . .
O1 C2 H2A 107.5(17) . .
O1 C2 H2B 107.5(15) . .
C1 C2 H2A 115.7(17) . .
C1 C2 H2B 115.8(16) . .
H2A C2 H2B 105(2) . .
O1 C3 C4 117.36(17) . .
N1 C3 O1 115.90(18) . .
N1 C3 C4 126.70(19) . .
C3 C4 H4 117.1(16) . .
C5 C4 C3 120.76(19) . .
C5 C4 H4 122.0(16) . .
N2 C5 C6 110.88(18) . .
C4 C5 N2 125.46(19) . .
C4 C5 C6 123.65(19) . .
C5 C6 H6A 112.6(15) . .
C5 C6 H6B 107.3(19) . .
C5 C6 C7 101.95(18) . .
H6A C6 H6B 108(2) . .
C7 C6 H6A 113.6(16) . .
C7 C6 H6B 113.8(18) . .
C6 C7 H7A 109.4(18) . .
C6 C7 H7B 110.9(17) . .
H7A C7 H7B 111(2) . .
C8 C7 C6 102.35(18) . .
C8 C7 H7A 111.7(18) . .
C8 C7 H7B 111.0(17) . .
N2 C8 C7 110.65(18) . .
C9 C8 N2 125.36(19) . .
C9 C8 C7 123.99(19) . .
C8 C9 H9 118.6(18) . .
C8 C9 C10 120.93(19) . .
C10 C9 H9 120.4(18) . .
O2 C10 C9 117.54(18) . .
N3 C10 O2 115.65(18) . .
N3 C10 C9 126.69(19) . .
O2 C11 H11A 109.7(17) . .
O2 C11 H11B 106.6(15) . .
O2 C11 C12 104.76(16) . .
H11A C11 H11B 111(2) . .
C12 C11 H11A 111.1(17) . .
C12 C11 H11B 113.0(15) . .
N3 C12 C11 101.49(16) . .
N3 C12 H12 107.3(14) . .
N3 C12 C13 110.98(16) . .
C11 C12 H12 112.2(15) . .
C13 C12 C11 114.72(16) . .
C13 C12 H12 109.7(15) . .
C12 C13 H13 102.3(16) . .
C14 C13 C12 112.86(17) . .
C14 C13 H13 109.8(16) . .
C14 C13 C15 111.61(17) . .
C15 C13 C12 110.18(17) . .
C15 C13 H13 109.7(17) . .
C13 C14 H14A 109.5 . .
C13 C14 H14B 109.5 . .
C13 C14 H14C 109.5 . .
H14A C14 H14B 109.5 . .
H14A C14 H14C 109.5 . .
H14B C14 H14C 109.5 . .
C13 C15 H15A 109.5 . .
C13 C15 H15B 109.5 . .
C13 C15 H15C 109.5 . .
H15A C15 H15B 109.5 . .
H15A C15 H15C 109.5 . .
H15B C15 H15C 109.5 . .
C1 C16 H16 105.9(16) . .
C17 C16 C1 112.34(17) . .
C17 C16 H16 109.6(16) . .
C17 C16 C18 112.55(17) . .
C18 C16 C1 109.67(17) . .
C18 C16 H16 106.4(16) . .
C16 C17 H17A 109.5 . .
C16 C17 H17B 109.5 . .
C16 C17 H17C 109.5 . .
H17A C17 H17B 109.5 . .
H17A C17 H17C 109.5 . .
H17B C17 H17C 109.5 . .
C16 C18 H18A 109.5 . .
C16 C18 H18B 109.5 . .
C16 C18 H18C 109.5 . .
H18A C18 H18B 109.5 . .
H18A C18 H18C 109.5 . .
H18B C18 H18C 109.5 . .
F51 Ni51 N51 87.60(7) . .
F51 Ni51 N52 178.75(7) . .
F51 Ni51 N53 87.32(7) . .
N51 Ni51 N52 92.44(8) . .
N53 Ni51 N51 174.83(7) . .
N53 Ni51 N52 92.67(8) . .
C53 O51 C52 105.86(15) . .
C60 O52 C61 105.75(15) . .
C51 N51 Ni51 124.14(13) . .
C53 N51 Ni51 127.60(14) . .
C53 N51 C51 107.96(16) . .
C55 N52 Ni51 125.72(14) . .
C55 N52 C58 109.10(17) . .
C58 N52 Ni51 125.18(15) . .
C60 N53 Ni51 127.59(14) . .
C60 N53 C62 107.83(17) . .
C62 N53 Ni51 124.53(12) . .
N51 C51 H51 109.8(14) . .
N51 C51 C52 101.74(16) . .
N51 C51 C66 110.23(16) . .
C52 C51 H51 112.0(15) . .
C66 C51 H51 108.2(15) . .
C66 C51 C52 114.67(16) . .
O51 C52 C51 105.03(16) . .
O51 C52 H52A 105.9(17) . .
O51 C52 H52B 107.8(17) . .
C51 C52 H52A 112.5(17) . .
C51 C52 H52B 117.9(16) . .
H52A C52 H52B 107(2) . .
O51 C53 C54 117.47(18) . .
N51 C53 O51 116.44(18) . .
N51 C53 C54 126.00(19) . .
C53 C54 H54 116.2(18) . .
C55 C54 C53 121.3(2) . .
C55 C54 H54 122.4(18) . .
N52 C55 C56 111.1(2) . .
C54 C55 N52 125.71(19) . .
C54 C55 C56 123.2(2) . .
C55 C56 H56A 112.1(19) . .
C55 C56 H56B 109.8(18) . .
C55 C56 C57 102.65(19) . .
H56A C56 H56B 111(2) . .
C57 C56 H56A 112.4(19) . .
C57 C56 H56B 108.0(17) . .
C56 C57 H57A 110.9(18) . .
C56 C57 H57B 113.8(19) . .
H57A C57 H57B 110(3) . .
C58 C57 C56 103.54(18) . .
C58 C57 H57A 111.2(18) . .
C58 C57 H57B 107.1(19) . .
N52 C58 C57 110.5(2) . .
C59 C58 N52 125.80(19) . .
C59 C58 C57 123.7(2) . .
C58 C59 H59 123.3(16) . .
C58 C59 C60 121.52(19) . .
C60 C59 H59 115.1(16) . .
O52 C60 C59 117.93(18) . .
N53 C60 O52 116.11(18) . .
N53 C60 C59 125.9(2) . .
O52 C61 H61A 107.1(18) . .
O52 C61 H61B 105.3(17) . .
O52 C61 C62 104.48(17) . .
H61A C61 H61B 113(2) . .
C62 C61 H61A 113.0(17) . .
C62 C61 H61B 112.8(18) . .
N53 C62 C61 101.49(17) . .
N53 C62 H62 108.9(17) . .
N53 C62 C63 110.49(17) . .
C61 C62 H62 111.4(17) . .
C61 C62 C63 115.20(18) . .
C63 C62 H62 109.0(18) . .
C62 C63 H63 106.3(17) . .
C64 C63 C62 113.09(18) . .
C64 C63 H63 108.3(17) . .
C64 C63 C65 111.52(19) . .
C65 C63 C62 109.8(2) . .
C65 C63 H63 107.5(18) . .
C63 C64 H64A 109.5 . .
C63 C64 H64B 109.5 . .
C63 C64 H64C 109.5 . .
H64A C64 H64B 109.5 . .
H64A C64 H64C 109.5 . .
H64B C64 H64C 109.5 . .
C63 C65 H65A 109.5 . .
C63 C65 H65B 109.5 . .
C63 C65 H65C 109.5 . .
H65A C65 H65B 109.5 . .
H65A C65 H65C 109.5 . .
H65B C65 H65C 109.5 . .
C51 C66 H66 106.2(16) . .
C67 C66 C51 112.41(17) . .
C67 C66 H66 109.8(17) . .
C67 C66 C68 111.82(17) . .
C68 C66 C51 109.73(17) . .
C68 C66 H66 106.5(16) . .
C66 C67 H67A 109.5 . .
C66 C67 H67B 109.5 . .
C66 C67 H67C 109.5 . .
H67A C67 H67B 109.5 . .
H67A C67 H67C 109.5 . .
H67B C67 H67C 109.5 . .
C66 C68 H68A 109.5 . .
C66 C68 H68B 109.5 . .
C66 C68 H68C 109.5 . .
H68A C68 H68B 109.5 . .
H68A C68 H68C 109.5 . .
H68B C68 H68C 109.5 . .
C82 C81 C87 121.0(2) . .
C86 C81 C82 118.5(2) . .
C86 C81 C87 120.5(2) . .
C81 C82 H82 115.1(17) . .
C83 C82 C81 120.9(2) . .
C83 C82 H82 124.0(17) . .
C82 C83 H83 120(2) . .
C84 C83 C82 119.6(2) . .
C84 C83 H83 120(2) . .
C83 C84 H84 125(2) . .
C85 C84 C83 119.9(2) . .
C85 C84 H84 115(2) . .
C84 C85 H85 122(2) . .
C84 C85 C86 120.3(3) . .
C86 C85 H85 118(2) . .
C81 C86 H86 116.0(19) . .
C85 C86 C81 120.7(2) . .
C85 C86 H86 123.2(19) . .
C81 C87 H87A 109.5 . .
C81 C87 H87B 109.5 . .
C81 C87 H87C 109.5 . .
H87A C87 H87B 109.5 . .
H87A C87 H87C 109.5 . .
H87B C87 H87C 109.5 . .
H4A O4 H4B 97(3) . .

loop_
_geom_bond_atom_site_label_1
_geom_bond_atom_site_label_2
_geom_bond_distance
_geom_bond_site_symmetry_2
Ni1 F1 1.8308(17) .
Ni1 N1 1.8884(18) .
Ni1 N2 1.885(2) .
Ni1 N3 1.8847(18) .
O1 C2 1.460(3) .
O1 C3 1.351(2) .
O2 C10 1.352(2) .
O2 C11 1.458(3) .
N1 C1 1.483(3) .
N1 C3 1.301(3) .
N2 C5 1.376(3) .
N2 C8 1.382(3) .
N3 C10 1.301(3) .
N3 C12 1.488(3) .
C1 H1 0.91(3) .
C1 C2 1.541(3) .
C1 C16 1.536(3) .
C2 H2A 0.91(3) .
C2 H2B 1.00(3) .
C3 C4 1.417(3) .
C4 H4 0.94(3) .
C4 C5 1.359(3) .
C5 C6 1.514(3) .
C6 H6A 1.04(3) .
C6 H6B 0.90(3) .
C6 C7 1.531(4) .
C7 H7A 0.95(3) .
C7 H7B 1.02(3) .
C7 C8 1.512(3) .
C8 C9 1.353(3) .
C9 H9 0.91(3) .
C9 C10 1.415(3) .
C11 H11A 0.93(3) .
C11 H11B 0.99(3) .
C11 C12 1.540(3) .
C12 H12 1.02(3) .
C12 C13 1.535(3) .
C13 H13 0.91(3) .
C13 C14 1.527(3) .
C13 C15 1.533(3) .
C14 H14A 0.942(16) .
C14 H14B 0.942(16) .
C14 H14C 0.942(16) .
C15 H15A 0.967(16) .
C15 H15B 0.967(16) .
C15 H15C 0.967(16) .
C16 H16 0.96(3) .
C16 C17 1.533(3) .
C16 C18 1.534(3) .
C17 H17A 0.937(16) .
C17 H17B 0.937(16) .
C17 H17C 0.937(16) .
C18 H18A 0.946(15) .
C18 H18B 0.946(15) .
C18 H18C 0.946(15) .
Ni51 F51 1.8263(16) .
Ni51 N51 1.8834(19) .
Ni51 N52 1.890(2) .
Ni51 N53 1.8788(18) .
O51 C52 1.455(3) .
O51 C53 1.356(3) .
O52 C60 1.358(3) .
O52 C61 1.455(3) .
N51 C51 1.487(3) .
N51 C53 1.304(3) .
N52 C55 1.378(3) .
N52 C58 1.384(3) .
N53 C60 1.297(3) .
N53 C62 1.487(3) .
C51 H51 0.99(3) .
C51 C52 1.541(3) .
C51 C66 1.540(3) .
C52 H52A 0.92(3) .
C52 H52B 0.94(3) .
C53 C54 1.415(3) .
C54 H54 0.90(3) .
C54 C55 1.355(3) .
C55 C56 1.511(3) .
C56 H56A 0.92(3) .
C56 H56B 1.01(3) .
C56 C57 1.523(4) .
C57 H57A 0.97(3) .
C57 H57B 0.90(3) .
C57 C58 1.508(3) .
C58 C59 1.352(3) .
C59 H59 1.03(3) .
C59 C60 1.415(3) .
C61 H61A 0.94(3) .
C61 H61B 0.95(3) .
C61 C62 1.535(3) .
C62 H62 0.91(3) .
C62 C63 1.538(3) .
C63 H63 0.91(3) .
C63 C64 1.528(3) .
C63 C65 1.529(3) .
C64 H64A 0.898(17) .
C64 H64B 0.898(17) .
C64 H64C 0.898(17) .
C65 H65A 0.948(18) .
C65 H65B 0.948(18) .
C65 H65C 0.948(18) .
C66 H66 0.93(3) .
C66 C67 1.534(3) .
C66 C68 1.534(3) .
C67 H67A 0.977(15) .
C67 H67B 0.977(15) .
C67 H67C 0.977(15) .
C68 H68A 0.931(16) .
C68 H68B 0.931(16) .
C68 H68C 0.931(16) .
C81 C82 1.395(4) .
C81 C86 1.388(3) .
C81 C87 1.506(3) .
C82 H82 1.03(3) .
C82 C83 1.392(4) .
C83 H83 0.87(3) .
C83 C84 1.384(4) .
C84 H84 0.95(3) .
C84 C85 1.382(4) .
C85 H85 0.90(3) .
C85 C86 1.386(4) .
C86 H86 0.92(3) .
C87 H87A 0.998(19) .
C87 H87B 0.998(19) .
C87 H87C 1.00(2) .
O4 H4A 0.85(4) .
O4 H4B 0.86(4) .

loop_
_geom_torsion_atom_site_label_1
_geom_torsion_atom_site_label_2
_geom_torsion_atom_site_label_3
_geom_torsion_atom_site_label_4
_geom_torsion
_geom_torsion_site_symmetry_1
_geom_torsion_site_symmetry_2
_geom_torsion_site_symmetry_3
_geom_torsion_site_symmetry_4
Ni1 N1 C1 C2 -172.53(13) . . . .
Ni1 N1 C1 C16 65.5(2) . . . .
Ni1 N1 C3 O1 179.63(13) . . . .
Ni1 N1 C3 C4 -2.9(3) . . . .
Ni1 N2 C5 C4 9.5(3) . . . .
Ni1 N2 C5 C6 -171.81(14) . . . .
Ni1 N2 C8 C7 -172.38(14) . . . .
Ni1 N2 C8 C9 8.1(3) . . . .
Ni1 N3 C10 O2 179.23(12) . . . .
Ni1 N3 C10 C9 -4.8(3) . . . .
Ni1 N3 C12 C11 -171.49(12) . . . .
Ni1 N3 C12 C13 66.16(19) . . . .
F1 Ni1 N1 C1 19.50(15) . . . .
F1 Ni1 N1 C3 -166.77(17) . . . .
F1 Ni1 N3 C10 -167.04(16) . . . .
F1 Ni1 N3 C12 19.56(14) . . . .
O1 C3 C4 C5 168.95(19) . . . .
O2 C11 C12 N3 -16.29(19) . . . .
O2 C11 C12 C13 103.44(19) . . . .
N1 Ni1 N2 C5 -15.21(16) . . . .
N1 Ni1 N2 C8 164.01(16) . . . .
N1 C1 C2 O1 -14.80(19) . . . .
N1 C1 C16 C17 57.2(2) . . . .
N1 C1 C16 C18 -176.87(16) . . . .
N1 C3 C4 C5 -8.4(3) . . . .
N2 Ni1 N1 C1 -161.47(15) . . . .
N2 Ni1 N1 C3 12.26(17) . . . .
N2 Ni1 N3 C10 13.93(17) . . . .
N2 Ni1 N3 C12 -159.46(14) . . . .
N2 C5 C6 C7 -20.2(2) . . . .
N2 C8 C9 C10 6.4(3) . . . .
N3 Ni1 N2 C5 165.40(16) . . . .
N3 Ni1 N2 C8 -15.38(16) . . . .
N3 C12 C13 C14 62.3(2) . . . .
N3 C12 C13 C15 -172.20(16) . . . .
C1 N1 C3 O1 -5.8(2) . . . .
C1 N1 C3 C4 171.61(19) . . . .
C2 O1 C3 N1 -4.5(2) . . . .
C2 O1 C3 C4 177.80(17) . . . .
C2 C1 C16 C17 -57.2(2) . . . .
C2 C1 C16 C18 68.8(2) . . . .
C3 O1 C2 C1 12.2(2) . . . .
C3 N1 C1 C2 12.8(2) . . . .
C3 N1 C1 C16 -109.19(18) . . . .
C3 C4 C5 N2 4.9(3) . . . .
C3 C4 C5 C6 -173.73(19) . . . .
C4 C5 C6 C7 158.5(2) . . . .
C5 N2 C8 C7 6.9(2) . . . .
C5 N2 C8 C9 -172.5(2) . . . .
C5 C6 C7 C8 22.2(2) . . . .
C6 C7 C8 N2 -19.1(2) . . . .
C6 C7 C8 C9 160.4(2) . . . .
C7 C8 C9 C10 -173.0(2) . . . .
C8 N2 C5 C4 -169.9(2) . . . .
C8 N2 C5 C6 8.9(2) . . . .
C8 C9 C10 O2 167.50(18) . . . .
C8 C9 C10 N3 -8.4(3) . . . .
C10 O2 C11 C12 13.5(2) . . . .
C10 N3 C12 C11 14.10(19) . . . .
C10 N3 C12 C13 -108.24(18) . . . .
C11 O2 C10 N3 -4.9(2) . . . .
C11 O2 C10 C9 178.77(18) . . . .
C11 C12 C13 C14 -52.0(2) . . . .
C11 C12 C13 C15 73.5(2) . . . .
C12 N3 C10 O2 -6.5(2) . . . .
C12 N3 C10 C9 169.44(19) . . . .
C16 C1 C2 O1 104.33(19) . . . .
Ni51 N51 C51 C52 -171.83(13) . . . .
Ni51 N51 C51 C66 66.10(19) . . . .
Ni51 N51 C53 O51 -179.74(13) . . . .
Ni51 N51 C53 C54 -3.3(3) . . . .
Ni51 N52 C55 C54 6.3(3) . . . .
Ni51 N52 C55 C56 -174.22(14) . . . .
Ni51 N52 C58 C57 -173.83(14) . . . .
Ni51 N52 C58 C59 4.7(3) . . . .
Ni51 N53 C60 O52 174.85(13) . . . .
Ni51 N53 C60 C59 -7.7(3) . . . .
Ni51 N53 C62 C61 -165.05(13) . . . .
Ni51 N53 C62 C63 72.29(19) . . . .
F51 Ni51 N51 C51 17.79(15) . . . .
F51 Ni51 N51 C53 -169.17(17) . . . .
F51 Ni51 N53 C60 -169.17(17) . . . .
F51 Ni51 N53 C62 13.41(15) . . . .
O51 C53 C54 C55 170.92(19) . . . .
O52 C61 C62 N53 -20.3(2) . . . .
O52 C61 C62 C63 99.0(2) . . . .
N51 Ni51 N52 C55 -10.84(17) . . . .
N51 Ni51 N52 C58 168.72(16) . . . .
N51 C51 C52 O51 -16.90(19) . . . .
N51 C51 C66 C67 62.2(2) . . . .
N51 C51 C66 C68 -172.67(15) . . . .
N51 C53 C54 C55 -5.5(3) . . . .
N52 Ni51 N51 C51 -163.46(15) . . . .
N52 Ni51 N51 C53 9.58(17) . . . .
N52 Ni51 N53 C60 12.08(17) . . . .
N52 Ni51 N53 C62 -165.33(15) . . . .
N52 C55 C56 C57 -15.0(2) . . . .
N52 C58 C59 C60 4.0(3) . . . .
N53 Ni51 N52 C55 169.99(16) . . . .
N53 Ni51 N52 C58 -10.46(16) . . . .
N53 C62 C63 C64 61.9(2) . . . .
N53 C62 C63 C65 -172.82(17) . . . .
C51 N51 C53 O51 -5.8(2) . . . .
C51 N51 C53 C54 170.65(19) . . . .
C52 O51 C53 N51 -5.9(2) . . . .
C52 O51 C53 C54 177.35(17) . . . .
C52 C51 C66 C67 -51.8(2) . . . .
C52 C51 C66 C68 73.3(2) . . . .
C53 O51 C52 C51 14.3(2) . . . .
C53 N51 C51 C52 13.96(19) . . . .
C53 N51 C51 C66 -108.11(18) . . . .
C53 C54 C55 N52 3.8(3) . . . .
C53 C54 C55 C56 -175.65(19) . . . .
C54 C55 C56 C57 164.5(2) . . . .
C55 N52 C58 C57 5.8(2) . . . .
C55 N52 C58 C59 -175.7(2) . . . .
C55 C56 C57 C58 17.0(2) . . . .
C56 C57 C58 N52 -14.9(2) . . . .
C56 C57 C58 C59 166.6(2) . . . .
C57 C58 C59 C60 -177.63(19) . . . .
C58 N52 C55 C54 -173.3(2) . . . .
C58 N52 C55 C56 6.2(2) . . . .
C58 C59 C60 O52 174.81(19) . . . .
C58 C59 C60 N53 -2.6(3) . . . .
C60 O52 C61 C62 17.0(2) . . . .
C60 N53 C62 C61 17.1(2) . . . .
C60 N53 C62 C63 -105.56(19) . . . .
C61 O52 C60 N53 -6.7(2) . . . .
C61 O52 C60 C59 175.63(18) . . . .
C61 C62 C63 C64 -52.4(3) . . . .
C61 C62 C63 C65 72.9(2) . . . .
C62 N53 C60 O52 -7.4(2) . . . .
C62 N53 C60 C59 170.10(19) . . . .
C66 C51 C52 O51 102.05(19) . . . .
C81 C82 C83 C84 1.9(4) . . . .
C82 C81 C86 C85 1.3(4) . . . .
C82 C83 C84 C85 -0.3(4) . . . .
C83 C84 C85 C86 -0.8(4) . . . .
C84 C85 C86 C81 0.3(4) . . . .
C86 C81 C82 C83 -2.4(4) . . . .
C87 C81 C82 C83 176.6(2) . . . .
C87 C81 C86 C85 -177.7(2) . . . .
